data_7251151
loop_
_publ_author_name
'Dietl, Martin C.'
'H\"u\&sler, Christopher'
'Scherr, Matthias'
'Frederiksen, Zo\'e M.'
'Graf, J\"urgen'
'Rominger, Frank'
'Rudolph, Matthias'
'Caligiuri, Isabella'
'Tripodi, Laura'
'Rizzolio, Flavio'
'Scattolin, Thomas'
'Hashmi, A. Stephen K.'

_publ_section_title
;
 Synthesis of azulenyl-substituted gold(i)-carbene complexes and
 investigation of their anticancer activity
;
_journal_issue 49
_journal_name_full 'RSC Advances'
_journal_page_first 41260
_journal_page_last 41269
_journal_paper_doi 10.1039/D5RA07020A
_journal_volume 15
_journal_year 2025
_chemical_formula_sum 'C32 H24 Au Cl3 F N O2'
_chemical_formula_weight 776.84
_space_group_crystal_system monoclinic
_space_group_IT_number 14
_space_group_name_Hall '-P 2yn'
_space_group_name_H-M_alt 'P 1 21/n 1'
_atom_sites_solution_hydrogens geom
_audit_creation_method SHELXL-2019/3
_audit_update_record
;
2025-05-07 deposited with the CCDC.	2025-10-07 downloaded from the CCDC.
;
_cell_angle_alpha 90
_cell_angle_beta 91.392(3)
_cell_angle_gamma 90
_cell_formula_units_Z 12
_cell_length_a 7.0291(7)
_cell_length_b 31.375(3)
_cell_length_c 40.124(4)
_cell_measurement_reflns_used 4904
_cell_measurement_temperature 200(2)
_cell_measurement_theta_max 20.67
_cell_measurement_theta_min 2.47
_cell_volume 8846.3(15)
_computing_cell_refinement 'Bruker SAINT'
_computing_data_collection 'Bruker APEX2'
_computing_data_reduction 'Bruker SAINT'
_computing_molecular_graphics 'Bruker SHELXTL'
_computing_publication_material 'Bruker SHELXTL'
_computing_structure_refinement 'SHELXL-2019/2 (Sheldrick, 2019)'
_computing_structure_solution 'SHELXT-2014 (Sheldrick 2014)'
_diffrn_ambient_temperature 200(2)
_diffrn_measured_fraction_theta_full 0.996
_diffrn_measured_fraction_theta_max 0.996
_diffrn_measurement_device_type 'Bruker APEX-II Quazar area detector'
_diffrn_measurement_method '\f and \w scans'
_diffrn_radiation_type MoK\a
_diffrn_radiation_wavelength 0.71073
_diffrn_reflns_av_R_equivalents 0.1642
_diffrn_reflns_av_unetI/netI 0.1186
_diffrn_reflns_Laue_measured_fraction_full 0.996
_diffrn_reflns_Laue_measured_fraction_max 0.996
_diffrn_reflns_limit_h_max 7
_diffrn_reflns_limit_h_min -7
_diffrn_reflns_limit_k_max 34
_diffrn_reflns_limit_k_min -34
_diffrn_reflns_limit_l_max 44
_diffrn_reflns_limit_l_min -44
_diffrn_reflns_number 68236
_diffrn_reflns_point_group_measured_fraction_full 0.996
_diffrn_reflns_point_group_measured_fraction_max 0.996
_diffrn_reflns_theta_full 23.281
_diffrn_reflns_theta_max 23.281
_diffrn_reflns_theta_min 1.015
_diffrn_source 'ImuS microsource'
_exptl_absorpt_coefficient_mu 5.298
_exptl_absorpt_correction_T_max 0.6834
_exptl_absorpt_correction_T_min 0.4556
_exptl_absorpt_correction_type multi-scan
_exptl_absorpt_process_details
;
Sheldrick, G. M. (2008). <i>SADABS</i>. University of G\"ottingen, Germany.
;
_exptl_crystal_colour green
_exptl_crystal_density_diffrn 1.750
_exptl_crystal_description needle
_exptl_crystal_F_000 4536
_exptl_crystal_size_max 0.367
_exptl_crystal_size_mid 0.154
_exptl_crystal_size_min 0.025
_refine_diff_density_max 1.576
_refine_diff_density_min -1.901
_refine_diff_density_rms 0.189
_refine_ls_extinction_method none
_refine_ls_goodness_of_fit_ref 1.099
_refine_ls_hydrogen_treatment constr
_refine_ls_matrix_type full
_refine_ls_number_parameters 1087
_refine_ls_number_reflns 12691
_refine_ls_number_restraints 2595
_refine_ls_restrained_S_all 1.008
_refine_ls_R_factor_all 0.1314
_refine_ls_R_factor_gt 0.0766
_refine_ls_shift/su_max 0.002
_refine_ls_shift/su_mean 0.000
_refine_ls_structure_factor_coef Fsqd
_refine_ls_weighting_details 'w=1/[\s^2^(Fo^2^)+(0.0337P)^2^+128.5489P] where P=(Fo^2^+2Fc^2^)/3'
_refine_ls_weighting_scheme calc
_refine_ls_wR_factor_gt 0.1376
_refine_ls_wR_factor_ref 0.1543
_reflns_Friedel_coverage 0.000
_reflns_number_gt 8164
_reflns_number_total 12691
_reflns_threshold_expression 'I > 2\s(I)'
_cod_data_source_file d5ra07020a2.cif
_cod_data_source_block mad1
_cod_original_sg_symbol_H-M 'P 21/n'
_cod_database_code 7251151
_shelx_shelxl_version_number 2019/3
_shelx_space_group_comment
; 
The symmetry employed for this shelxl refinement is uniquely defined 
by the following loop, which should always be used as a source of 
symmetry information in preference to the above space-group names. 
They are only intended as comments. 
;

loop_
_space_group_symop_operation_xyz
'x, y, z'
'-x+1/2, y+1/2, -z+1/2'
'-x, -y, -z'
'x-1/2, -y-1/2, z-1/2'

loop_
_atom_site_label
_atom_site_type_symbol
_atom_site_fract_x
_atom_site_fract_y
_atom_site_fract_z
_atom_site_U_iso_or_equiv
_atom_site_adp_type
_atom_site_occupancy
_atom_site_site_symmetry_order
_atom_site_calc_flag
_atom_site_refinement_flags_posn
_atom_site_refinement_flags_adp
_atom_site_refinement_flags_occupancy
_atom_site_disorder_assembly
_atom_site_disorder_group
Au1_1 Au -1.73674(8) 0.72312(2) 0.82572(2) 0.02947(19) Uani 1 1 d D U . . .
Cl1_1 Cl -2.0075(6) 0.74445(15) 0.84939(11) 0.0432(12) Uani 1 1 d D . . . .
N1_1 N -1.3619(15) 0.6932(4) 0.7962(3) 0.029(3) Uani 1 1 d D U . . .
C2_1 C -1.5041(18) 0.7038(5) 0.8066(4) 0.026(4) Uani 1 1 d D U . . .
C11_1 C -1.1874(17) 0.6773(4) 0.7835(3) 0.024(3) Uani 1 1 d D U . . .
C12_1 C -1.0954(17) 0.6474(4) 0.8036(3) 0.023(3) Uani 1 1 d D U . . .
H12_1 H -1.154615 0.640688 0.823963 0.028 Uiso 1 1 calc R U . . .
C13_1 C -0.9284(17) 0.6262(4) 0.7974(3) 0.024(3) Uani 1 1 d D U . . .
H13_1 H -0.883041 0.608468 0.815108 0.029 Uiso 1 1 calc R U . . .
C14_1 C -0.8159(17) 0.6266(4) 0.7695(3) 0.024(3) Uani 1 1 d D U . . .
C15_1 C -0.6519(18) 0.6021(4) 0.7648(3) 0.028(3) Uani 1 1 d D U . . .
C16_1 C -0.5944(17) 0.6087(4) 0.7314(3) 0.024(3) Uani 1 1 d D U . . .
C17_1 C -0.7145(17) 0.6398(4) 0.7154(3) 0.025(3) Uani 1 1 d D U . . .
C18_1 C -0.8544(17) 0.6516(4) 0.7378(3) 0.023(3) Uani 1 1 d D U . . .
C19_1 C -0.9930(17) 0.6824(4) 0.7329(3) 0.028(3) Uani 1 1 d D U . . .
H19_1 H -0.985086 0.697517 0.712455 0.033 Uiso 1 1 calc R U . . .
C20_1 C -1.1407(18) 0.6949(5) 0.7527(3) 0.030(4) Uani 1 1 d D U . . .
H20_1 H -1.218484 0.717568 0.744633 0.036 Uiso 1 1 calc R U . . .
C21_1 C -0.5712(19) 0.5721(4) 0.7892(3) 0.025(3) Uani 1 1 d D U . . .
C22_1 C -0.530(2) 0.5846(4) 0.8218(3) 0.030(3) Uani 1 1 d D U . . .
H22_1 H -0.546548 0.613599 0.827801 0.036 Uiso 1 1 calc R U . . .
C23_1 C -0.465(2) 0.5561(4) 0.8456(3) 0.033(3) Uani 1 1 d D U . . .
H23_1 H -0.436583 0.565652 0.867681 0.040 Uiso 1 1 calc R U . . .
C24_1 C -0.441(2) 0.5134(4) 0.8373(3) 0.034(3) Uani 1 1 d D U . . .
C25_1 C -0.483(2) 0.5006(4) 0.8046(3) 0.034(3) Uani 1 1 d D U . . .
H25_1 H -0.465963 0.471585 0.798592 0.041 Uiso 1 1 calc R U . . .
C26_1 C -0.5473(19) 0.5290(4) 0.7812(3) 0.027(3) Uani 1 1 d D U . . .
H26_1 H -0.576231 0.519488 0.759195 0.032 Uiso 1 1 calc R U . . .
O28_1 O -0.3757(15) 0.4833(3) 0.8593(3) 0.045(3) Uani 1 1 d D U . . .
C28_1 C -0.326(2) 0.4958(5) 0.8924(3) 0.047(5) Uani 1 1 d D U . . .
H28A_1 H -0.284876 0.470730 0.905262 0.070 Uiso 1 1 calc R U . . .
H28B_1 H -0.436378 0.508744 0.902836 0.070 Uiso 1 1 calc R U . . .
H28C_1 H -0.221635 0.516551 0.891955 0.070 Uiso 1 1 calc R U . . .
C31_1 C -0.4307(16) 0.5877(4) 0.7148(3) 0.024(3) Uani 1 1 d D U . . .
C32_1 C -0.2590(16) 0.5837(4) 0.7316(3) 0.026(3) Uani 1 1 d D U . . .
H32_1 H -0.244792 0.594468 0.753713 0.031 Uiso 1 1 calc R U . . .
C33_1 C -0.1062(18) 0.5642(5) 0.7166(3) 0.028(3) Uani 1 1 d D U . . .
H33_1 H 0.013915 0.561889 0.727836 0.033 Uiso 1 1 calc R U . . .
C34_1 C -0.1344(18) 0.5485(5) 0.6852(3) 0.033(4) Uani 1 1 d D U . . .
C35_1 C -0.3036(18) 0.5510(5) 0.6683(3) 0.034(4) Uani 1 1 d D U . . .
H35_1 H -0.316641 0.540121 0.646256 0.041 Uiso 1 1 calc R U . . .
C36_1 C -0.4569(18) 0.5695(4) 0.6837(3) 0.027(3) Uani 1 1 d D U . . .
H36_1 H -0.578920 0.569734 0.672960 0.032 Uiso 1 1 calc R U . . .
F38_1 F 0.0182(12) 0.5297(3) 0.6703(2) 0.053(3) Uani 1 1 d D U . . .
C41_1 C -0.6966(16) 0.6561(4) 0.6813(3) 0.024(3) Uani 1 1 d D U . . .
C42_1 C -0.8509(18) 0.6573(5) 0.6593(3) 0.035(4) Uani 1 1 d D U . . .
H42_1 H -0.970821 0.647193 0.666326 0.042 Uiso 1 1 calc R U . . .
C43_1 C -0.8347(19) 0.6729(5) 0.6275(3) 0.042(4) Uani 1 1 d D U . . .
H43_1 H -0.940599 0.671687 0.612371 0.050 Uiso 1 1 calc R U . . .
C44_1 C -0.6629(18) 0.6907(5) 0.6172(3) 0.034(3) Uani 1 1 d D U . . .
C45_1 C -0.5043(19) 0.6878(5) 0.6389(3) 0.035(4) Uani 1 1 d D U . . .
H45_1 H -0.382203 0.695830 0.631358 0.042 Uiso 1 1 calc R U . . .
C46_1 C -0.5244(18) 0.6736(5) 0.6708(3) 0.030(4) Uani 1 1 d D U . . .
H46_1 H -0.419800 0.675563 0.686139 0.036 Uiso 1 1 calc R U . . .
O48_1 O -0.6330(17) 0.7084(4) 0.5867(3) 0.053(3) Uani 1 1 d D U . . .
C48_1 C -0.792(2) 0.7123(6) 0.5640(4) 0.053(5) Uani 1 1 d D U . . .
H48A_1 H -0.747117 0.721046 0.542055 0.079 Uiso 1 1 calc R U . . .
H48B_1 H -0.880083 0.733787 0.572299 0.079 Uiso 1 1 calc R U . . .
H48C_1 H -0.857252 0.684816 0.561985 0.079 Uiso 1 1 calc R U . . .
Au1_2 Au 2.04161(9) 0.31067(2) 0.51453(2) 0.0356(2) Uani 1 1 d D U . . .
Cl1_2 Cl 2.3107(6) 0.28527(16) 0.49249(12) 0.0518(13) Uani 1 1 d D . . . .
N1_2 N 1.6699(16) 0.3439(4) 0.5436(3) 0.034(3) Uani 1 1 d D U . . .
C2_2 C 1.810(2) 0.3322(5) 0.5325(4) 0.038(4) Uani 1 1 d D U . . .
C11_2 C 1.4981(19) 0.3557(4) 0.5597(3) 0.033(4) Uani 1 1 d D U . . .
C12_2 C 1.4088(18) 0.3907(4) 0.5454(3) 0.031(4) Uani 1 1 d D U . . .
H12_2 H 1.467254 0.402409 0.526334 0.037 Uiso 1 1 calc R U . . .
C13_2 C 1.2447(19) 0.4104(5) 0.5554(3) 0.030(4) Uani 1 1 d D U . . .
H13_2 H 1.199420 0.432579 0.541173 0.035 Uiso 1 1 calc R U . . .
C14_2 C 1.1356(18) 0.4030(4) 0.5832(3) 0.030(3) Uani 1 1 d D U . . .
C15_2 C 0.9746(19) 0.4256(4) 0.5929(3) 0.029(3) Uani 1 1 d D U . . .
C16_2 C 0.9191(18) 0.4100(4) 0.6249(3) 0.024(3) Uani 1 1 d D U . . .
C17_2 C 1.0392(17) 0.3749(4) 0.6341(3) 0.024(3) Uani 1 1 d D U . . .
C18_2 C 1.1745(19) 0.3692(4) 0.6093(3) 0.031(3) Uani 1 1 d D U . . .
C19_2 C 1.3119(18) 0.3377(4) 0.6093(3) 0.028(4) Uani 1 1 d D U . . .
H19_2 H 1.305367 0.317758 0.627060 0.034 Uiso 1 1 calc R U . . .
C20_2 C 1.4571(19) 0.3307(5) 0.5873(3) 0.031(4) Uani 1 1 d D U . . .
H20_2 H 1.536339 0.306620 0.591440 0.037 Uiso 1 1 calc R U . . .
C21_2 C 0.900(2) 0.4640(4) 0.5764(3) 0.035(4) Uani 1 1 d D U . . .
C22_2 C 0.831(2) 0.4634(4) 0.5437(3) 0.036(4) Uani 1 1 d D U . . .
H22_2 H 0.833355 0.437520 0.531428 0.043 Uiso 1 1 calc R U . . .
C23_2 C 0.758(3) 0.4994(4) 0.5288(4) 0.054(5) Uani 1 1 d D U . . .
H23_2 H 0.712498 0.497977 0.506308 0.064 Uiso 1 1 calc R U . . .
C24_2 C 0.749(3) 0.5377(5) 0.5457(4) 0.077(6) Uani 1 1 d D U . . .
C25_2 C 0.816(4) 0.5387(5) 0.5785(4) 0.085(7) Uani 1 1 d D U . . .
H25_2 H 0.810082 0.564450 0.590908 0.102 Uiso 1 1 calc R U . . .
C26_2 C 0.891(3) 0.5025(4) 0.5933(4) 0.065(6) Uani 1 1 d D U . . .
H26_2 H 0.936861 0.503958 0.615702 0.078 Uiso 1 1 calc R U . . .
O28_2 O 0.683(3) 0.5736(4) 0.5298(4) 0.117(7) Uani 1 1 d D U . . .
C28_2 C 0.686(6) 0.6131(6) 0.5479(6) 0.156(14) Uani 1 1 d D U . . .
H28A_2 H 0.655845 0.636637 0.532719 0.234 Uiso 1 1 calc R U . . .
H28B_2 H 0.813439 0.617421 0.557951 0.234 Uiso 1 1 calc R U . . .
H28C_2 H 0.592304 0.612005 0.565554 0.234 Uiso 1 1 calc R U . . .
C31_2 C 0.7618(17) 0.4272(5) 0.6456(3) 0.028(3) Uani 1 1 d D U . . .
C32_2 C 0.5845(18) 0.4350(5) 0.6313(3) 0.037(4) Uani 1 1 d D U . . .
H32_2 H 0.563784 0.430778 0.608044 0.044 Uiso 1 1 calc R U . . .
C33_2 C 0.437(2) 0.4487(5) 0.6507(3) 0.044(4) Uani 1 1 d D U . . .
H33_2 H 0.315237 0.454347 0.641042 0.053 Uiso 1 1 calc R U . . .
C34_2 C 0.472(2) 0.4541(5) 0.6841(3) 0.041(4) Uani 1 1 d D U . . .
C35_2 C 0.644(2) 0.4461(5) 0.6988(4) 0.044(4) Uani 1 1 d D U . . .
H35_2 H 0.662662 0.450034 0.722105 0.053 Uiso 1 1 calc R U . . .
C36_2 C 0.791(2) 0.4321(5) 0.6794(3) 0.032(4) Uani 1 1 d D U . . .
H36_2 H 0.911438 0.425799 0.689367 0.039 Uiso 1 1 calc R U . . .
F38_2 F 0.3259(15) 0.4666(4) 0.7042(3) 0.071(3) Uani 1 1 d D U . . .
C41_2 C 1.0271(17) 0.3495(4) 0.6650(3) 0.027(3) Uani 1 1 d D U . . .
C42_2 C 1.1784(18) 0.3448(4) 0.6877(3) 0.027(3) Uani 1 1 d D U . . .
H42_2 H 1.295369 0.358662 0.683394 0.033 Uiso 1 1 calc R U . . .
C43_2 C 1.1644(18) 0.3206(5) 0.7161(3) 0.033(4) Uani 1 1 d D U . . .
H43_2 H 1.271853 0.317233 0.730681 0.040 Uiso 1 1 calc R U . . .
C44_2 C 0.9922(16) 0.3011(4) 0.7235(3) 0.022(3) Uani 1 1 d D U . . .
C45_2 C 0.8394(18) 0.3063(5) 0.7013(3) 0.028(3) Uani 1 1 d D U . . .
H45_2 H 0.721091 0.293308 0.706151 0.033 Uiso 1 1 calc R U . . .
C46_2 C 0.8545(18) 0.3295(4) 0.6726(3) 0.027(3) Uani 1 1 d D U . . .
H46_2 H 0.747821 0.332099 0.657783 0.032 Uiso 1 1 calc R U . . .
O48_2 O 0.9643(14) 0.2773(3) 0.7512(2) 0.036(3) Uani 1 1 d D U . . .
C48_2 C 1.117(2) 0.2723(6) 0.7748(4) 0.050(5) Uani 1 1 d D U . . .
H48A_2 H 1.068354 0.261134 0.795721 0.074 Uiso 1 1 calc R U . . .
H48B_2 H 1.177645 0.300065 0.778933 0.074 Uiso 1 1 calc R U . . .
H48C_2 H 1.211088 0.252464 0.765997 0.074 Uiso 1 1 calc R U . . .
Au1_3 Au 2.90763(9) 0.21878(2) 0.34764(2) 0.03046(19) Uani 1 1 d D U . . .
Cl1_3 Cl 3.1815(6) 0.23646(14) 0.32284(11) 0.0439(12) Uani 1 1 d D . . . .
N1_3 N 2.5311(16) 0.1924(4) 0.3788(3) 0.033(3) Uani 1 1 d D U . . .
C2_3 C 2.6719(18) 0.2026(5) 0.3672(4) 0.031(4) Uani 1 1 d D U . . .
C11_3 C 2.3572(18) 0.1786(4) 0.3926(3) 0.031(3) Uani 1 1 d D U . . .
C12_3 C 2.2749(17) 0.1433(4) 0.3768(3) 0.026(3) Uani 1 1 d D U . . .
H12_3 H 2.339263 0.132414 0.358119 0.031 Uiso 1 1 calc R U . . .
C13_3 C 2.1100(18) 0.1223(5) 0.3854(3) 0.029(4) Uani 1 1 d D U . . .
H13_3 H 2.072983 0.099493 0.371115 0.035 Uiso 1 1 calc R U . . .
C14_3 C 1.9914(17) 0.1298(4) 0.4118(3) 0.026(3) Uani 1 1 d D U . . .
C15_3 C 1.8316(18) 0.1052(4) 0.4197(3) 0.025(3) Uani 1 1 d D U . . .
C16_3 C 1.7706(18) 0.1179(4) 0.4518(3) 0.025(3) Uani 1 1 d D U . . .
C17_3 C 1.8904(16) 0.1521(4) 0.4639(3) 0.020(3) Uani 1 1 d D U . . .
C18_3 C 2.0256(18) 0.1608(4) 0.4399(3) 0.025(3) Uani 1 1 d D U . . .
C19_3 C 2.1603(19) 0.1928(5) 0.4415(3) 0.034(4) Uani 1 1 d D U . . .
H19_3 H 2.147819 0.212019 0.459680 0.041 Uiso 1 1 calc R U . . .
C20_3 C 2.3103(19) 0.2013(5) 0.4209(3) 0.033(4) Uani 1 1 d D U . . .
H20_3 H 2.388972 0.224942 0.426718 0.040 Uiso 1 1 calc R U . . .
C21_3 C 1.7473(19) 0.0718(4) 0.3982(3) 0.024(3) Uani 1 1 d D U . . .
C22_3 C 1.706(2) 0.0805(4) 0.3648(3) 0.028(3) Uani 1 1 d D U . . .
H22_3 H 1.725837 0.108473 0.356460 0.033 Uiso 1 1 calc R U . . .
C23_3 C 1.6359(19) 0.0495(4) 0.3435(3) 0.026(3) Uani 1 1 d D U . . .
H23_3 H 1.607204 0.055994 0.320838 0.031 Uiso 1 1 calc R U . . .
C24_3 C 1.608(2) 0.0084(4) 0.3556(3) 0.034(3) Uani 1 1 d D U . . .
C25_3 C 1.6516(19) -0.0009(4) 0.3890(3) 0.029(3) Uani 1 1 d D U . . .
H25_3 H 1.636858 -0.029077 0.397164 0.035 Uiso 1 1 calc R U . . .
C26_3 C 1.716(2) 0.0306(4) 0.4098(3) 0.029(3) Uani 1 1 d D U . . .
H26_3 H 1.739402 0.024373 0.432650 0.035 Uiso 1 1 calc R U . . .
O28_3 O 1.5383(15) -0.0237(3) 0.3357(3) 0.042(3) Uani 1 1 d D U . . .
C28_3 C 1.485(2) -0.0136(5) 0.3021(3) 0.040(4) Uani 1 1 d D U . . .
H28A_3 H 1.413120 -0.037368 0.292286 0.060 Uiso 1 1 calc R U . . .
H28B_3 H 1.599996 -0.008621 0.289293 0.060 Uiso 1 1 calc R U . . .
H28C_3 H 1.406349 0.012141 0.301776 0.060 Uiso 1 1 calc R U . . .
C31_3 C 1.6095(17) 0.0994(5) 0.4715(3) 0.032(3) Uani 1 1 d D U . . .
C32_3 C 1.4341(17) 0.0921(5) 0.4565(3) 0.033(4) Uani 1 1 d D U . . .
H32_3 H 1.410337 0.100131 0.433990 0.040 Uiso 1 1 calc R U . . .
C33_3 C 1.293(2) 0.0731(5) 0.4747(3) 0.039(4) Uani 1 1 d D U . . .
H33_3 H 1.171340 0.067731 0.464796 0.046 Uiso 1 1 calc R U . . .
C34_3 C 1.331(2) 0.0621(6) 0.5069(3) 0.047(4) Uani 1 1 d D U . . .
C35_3 C 1.503(2) 0.0679(6) 0.5223(4) 0.053(5) Uani 1 1 d D U . . .
H35_3 H 1.526060 0.059383 0.544743 0.064 Uiso 1 1 calc R U . . .
C36_3 C 1.645(2) 0.0866(6) 0.5038(3) 0.047(5) Uani 1 1 d D U . . .
H36_3 H 1.767617 0.090606 0.513656 0.057 Uiso 1 1 calc R U . . .
F38_3 F 1.1881(15) 0.0436(4) 0.5248(3) 0.079(4) Uani 1 1 d D U . . .
C41_3 C 1.8651(17) 0.1765(5) 0.4949(3) 0.031(3) Uani 1 1 d D U . . .
C42_3 C 2.0145(19) 0.1804(5) 0.5183(3) 0.036(4) Uani 1 1 d D U . . .
H42_3 H 2.132543 0.166890 0.514216 0.044 Uiso 1 1 calc R U . . .
C43_3 C 1.9945(18) 0.2034(5) 0.5472(3) 0.031(4) Uani 1 1 d D U . . .
H43_3 H 2.096094 0.204627 0.563196 0.037 Uiso 1 1 calc R U . . .
C44_3 C 1.8257(17) 0.2248(5) 0.5528(3) 0.031(3) Uani 1 1 d D U . . .
C45_3 C 1.6741(18) 0.2204(5) 0.5300(3) 0.032(3) Uani 1 1 d D U . . .
H45_3 H 1.555801 0.233818 0.534142 0.039 Uiso 1 1 calc R U . . .
C46_3 C 1.6956(19) 0.1969(5) 0.5017(3) 0.034(4) Uani 1 1 d D U . . .
H46_3 H 1.591622 0.194509 0.486233 0.040 Uiso 1 1 calc R U . . .
O48_3 O 1.7956(14) 0.2491(4) 0.5807(2) 0.038(3) Uani 1 1 d D U . . .
C48_3 C 1.944(2) 0.2494(7) 0.6055(4) 0.055(6) Uani 1 1 d D U . . .
H48A_3 H 1.889565 0.254761 0.627402 0.082 Uiso 1 1 calc R U . . .
H48B_3 H 2.035385 0.271992 0.600507 0.082 Uiso 1 1 calc R U . . .
H48C_3 H 2.008891 0.221802 0.605777 0.082 Uiso 1 1 calc R U . . .
C51 C 0.6581(17) 0.3577(6) 0.7695(5) 0.063(6) Uani 1 1 d D U . . .
H51A H 0.640434 0.357415 0.744980 0.076 Uiso 1 1 calc R U . . .
H51B H 0.676804 0.327956 0.777135 0.076 Uiso 1 1 calc R U . . .
Cl2 Cl 0.4549(9) 0.37895(19) 0.78771(17) 0.0838(19) Uani 1 1 d D U . . .
Cl3 Cl 0.8601(9) 0.3880(2) 0.78040(17) 0.091(2) Uani 1 1 d D U . . .
C52 C 1.4887(16) 0.1556(6) 0.5898(5) 0.054(5) Uani 1 1 d D U . . .
H52A H 1.473457 0.157027 0.565267 0.065 Uiso 1 1 calc R U . . .
H52B H 1.494672 0.185189 0.598446 0.065 Uiso 1 1 calc R U . . .
Cl4 Cl 1.2915(9) 0.1295(2) 0.60646(17) 0.092(2) Uani 1 1 d D U . . .
Cl5 Cl 1.7001(9) 0.1293(2) 0.60029(16) 0.092(2) Uani 1 1 d D U . . .
C63 C 1.269(6) 0.5461(8) 0.5574(5) 0.185(15) Uani 1 1 d D U . . .
H63A H 1.167948 0.524319 0.555249 0.222 Uiso 1 1 calc R U . . .
H63B H 1.386038 0.534703 0.547281 0.222 Uiso 1 1 calc R U . . .
Cl6 Cl 1.3136(18) 0.5584(5) 0.5996(3) 0.208(6) Uani 1 1 d D U . . .
Cl7 Cl 1.1976(18) 0.5937(3) 0.5371(2) 0.174(4) Uani 1 1 d D U . . .

loop_
_atom_site_aniso_label
_atom_site_aniso_U_11
_atom_site_aniso_U_22
_atom_site_aniso_U_33
_atom_site_aniso_U_23
_atom_site_aniso_U_13
_atom_site_aniso_U_12
Au1_1 0.0234(3) 0.0336(4) 0.0318(4) -0.0042(3) 0.0088(3) 0.0028(3)
Cl1_1 0.025(2) 0.053(3) 0.052(3) -0.018(2) 0.009(2) 0.009(2)
N1_1 0.030(6) 0.031(8) 0.027(7) -0.004(6) 0.004(5) 0.005(5)
C2_1 0.030(7) 0.025(9) 0.023(8) 0.009(7) 0.001(6) 0.013(6)
C11_1 0.020(6) 0.026(8) 0.026(7) -0.002(6) 0.002(5) -0.001(5)
C12_1 0.024(7) 0.034(9) 0.013(7) 0.003(6) 0.007(6) 0.001(6)
C13_1 0.022(7) 0.028(9) 0.022(7) -0.003(6) 0.001(5) -0.003(6)
C14_1 0.021(7) 0.024(8) 0.026(6) -0.001(6) 0.007(5) -0.003(5)
C15_1 0.022(7) 0.033(8) 0.030(6) 0.006(6) 0.008(5) 0.004(6)
C16_1 0.021(6) 0.025(8) 0.026(6) -0.001(5) 0.003(5) -0.002(5)
C17_1 0.026(7) 0.026(8) 0.022(6) -0.009(5) 0.001(5) 0.004(5)
C18_1 0.028(7) 0.021(8) 0.022(6) -0.006(5) 0.004(5) 0.001(5)
C19_1 0.029(7) 0.030(9) 0.024(8) -0.005(6) 0.001(6) 0.003(6)
C20_1 0.023(7) 0.042(10) 0.027(7) 0.009(6) 0.005(6) 0.012(7)
C21_1 0.017(7) 0.035(6) 0.023(6) 0.005(5) 0.013(6) 0.003(6)
C22_1 0.031(9) 0.035(8) 0.026(6) 0.003(5) 0.006(6) 0.003(7)
C23_1 0.024(8) 0.046(7) 0.031(7) 0.013(6) 0.002(7) 0.000(7)
C24_1 0.018(8) 0.041(7) 0.042(6) 0.019(6) 0.007(6) -0.002(6)
C25_1 0.020(8) 0.038(8) 0.046(7) 0.010(6) 0.009(6) 0.001(7)
C26_1 0.014(7) 0.033(7) 0.034(7) 0.001(5) 0.005(6) -0.004(6)
O28_1 0.039(7) 0.042(7) 0.053(6) 0.022(6) 0.004(6) -0.003(5)
C28_1 0.043(11) 0.052(12) 0.045(8) 0.029(8) 0.008(8) -0.006(9)
C31_1 0.023(6) 0.021(8) 0.027(6) 0.000(6) 0.009(5) -0.001(5)
C32_1 0.024(6) 0.026(9) 0.028(7) -0.002(6) 0.006(5) -0.005(6)
C33_1 0.023(7) 0.028(9) 0.032(7) -0.004(6) 0.006(5) 0.001(6)
C34_1 0.028(6) 0.040(10) 0.032(7) -0.007(7) 0.009(5) 0.006(6)
C35_1 0.036(7) 0.042(10) 0.025(8) -0.009(7) 0.006(5) 0.011(7)
C36_1 0.024(7) 0.027(9) 0.030(7) -0.005(6) 0.008(5) -0.002(6)
F38_1 0.034(5) 0.086(8) 0.040(6) -0.027(6) 0.013(5) 0.014(5)
C41_1 0.025(6) 0.019(8) 0.027(6) -0.007(6) 0.003(5) 0.002(6)
C42_1 0.021(7) 0.046(10) 0.038(7) 0.007(7) -0.001(5) 0.006(7)
C43_1 0.042(7) 0.057(11) 0.027(7) -0.003(7) 0.002(6) 0.003(8)
C44_1 0.055(7) 0.026(9) 0.021(6) -0.004(6) 0.006(5) -0.001(7)
C45_1 0.049(8) 0.032(10) 0.023(6) -0.004(7) 0.009(5) -0.007(8)
C46_1 0.031(7) 0.038(9) 0.021(6) -0.007(6) 0.004(5) -0.001(7)
O48_1 0.069(8) 0.058(9) 0.031(6) 0.015(6) 0.008(5) -0.002(7)
C48_1 0.072(11) 0.052(13) 0.035(9) 0.012(9) 0.007(7) 0.001(10)
Au1_2 0.0296(4) 0.0466(5) 0.0312(4) -0.0032(4) 0.0101(3) 0.0006(4)
Cl1_2 0.032(3) 0.063(3) 0.061(3) -0.017(3) 0.012(2) 0.003(2)
N1_2 0.035(7) 0.040(8) 0.029(8) 0.003(6) 0.010(5) 0.001(6)
C2_2 0.035(8) 0.053(11) 0.028(9) 0.012(8) 0.010(7) 0.011(7)
C11_2 0.036(8) 0.040(9) 0.024(8) 0.000(6) 0.011(6) 0.001(6)
C12_2 0.033(8) 0.039(9) 0.021(8) 0.003(6) 0.008(6) -0.004(6)
C13_2 0.039(8) 0.030(9) 0.019(7) -0.002(6) 0.004(6) -0.002(6)
C14_2 0.036(8) 0.034(8) 0.019(7) 0.004(6) 0.002(5) 0.003(6)
C15_2 0.039(8) 0.032(7) 0.017(6) 0.003(5) 0.005(5) 0.004(6)
C16_2 0.026(7) 0.025(8) 0.021(6) 0.005(5) 0.008(5) -0.008(5)
C17_2 0.024(7) 0.026(8) 0.022(6) 0.005(5) 0.002(5) -0.009(5)
C18_2 0.035(8) 0.032(8) 0.028(7) 0.006(6) 0.010(6) 0.001(6)
C19_2 0.033(8) 0.034(9) 0.018(8) 0.011(7) 0.004(6) 0.004(6)
C20_2 0.031(8) 0.033(9) 0.029(8) 0.001(6) 0.008(6) 0.000(6)
C21_2 0.044(9) 0.039(7) 0.021(6) 0.009(5) 0.009(6) 0.011(7)
C22_2 0.040(9) 0.046(8) 0.023(6) 0.011(6) 0.008(6) 0.000(7)
C23_2 0.078(13) 0.060(9) 0.024(8) 0.019(6) 0.010(8) 0.019(9)
C24_2 0.131(16) 0.059(9) 0.041(8) 0.018(7) 0.015(10) 0.041(10)
C25_2 0.166(19) 0.042(10) 0.048(9) 0.007(8) 0.003(11) 0.034(11)
C26_2 0.124(16) 0.041(8) 0.030(9) 0.002(6) 0.001(10) 0.023(9)
O28_2 0.221(19) 0.066(9) 0.063(10) 0.019(7) 0.002(11) 0.063(11)
C28_2 0.32(4) 0.065(13) 0.079(19) 0.013(12) -0.01(2) 0.07(2)
C31_2 0.033(6) 0.027(9) 0.024(6) -0.005(6) 0.006(5) -0.006(6)
C32_2 0.037(7) 0.047(10) 0.026(7) -0.015(8) 0.003(5) 0.002(7)
C33_2 0.038(8) 0.049(11) 0.047(7) -0.007(8) 0.014(6) 0.003(8)
C34_2 0.051(8) 0.036(10) 0.039(7) 0.003(8) 0.021(6) 0.004(8)
C35_2 0.057(8) 0.046(11) 0.029(8) 0.002(8) 0.013(6) 0.006(8)
C36_2 0.042(8) 0.034(10) 0.021(6) -0.006(7) 0.000(5) -0.001(7)
F38_2 0.064(7) 0.083(9) 0.068(7) -0.014(7) 0.033(6) 0.017(6)
C41_2 0.039(6) 0.021(8) 0.020(6) 0.000(5) 0.007(5) -0.004(6)
C42_2 0.027(6) 0.037(7) 0.018(6) -0.004(5) 0.015(4) 0.008(5)
C43_2 0.026(6) 0.052(10) 0.022(7) 0.005(6) 0.004(6) 0.002(7)
C44_2 0.037(6) 0.019(8) 0.010(6) -0.008(5) 0.009(5) 0.001(6)
C45_2 0.034(7) 0.027(9) 0.022(7) -0.003(6) 0.006(5) -0.004(7)
C46_2 0.033(7) 0.024(8) 0.024(7) 0.001(6) 0.006(6) 0.001(6)
O48_2 0.044(6) 0.043(7) 0.020(5) 0.008(5) -0.001(4) -0.020(6)
C48_2 0.045(9) 0.082(15) 0.022(8) 0.030(9) 0.006(6) 0.002(10)
Au1_3 0.0253(3) 0.0359(4) 0.0306(4) 0.0030(3) 0.0078(3) -0.0031(3)
Cl1_3 0.028(2) 0.053(3) 0.051(3) 0.018(2) 0.010(2) -0.005(2)
N1_3 0.030(6) 0.040(8) 0.029(7) 0.000(7) 0.008(5) -0.005(6)
C2_3 0.021(7) 0.040(10) 0.032(9) 0.006(8) -0.005(6) -0.008(6)
C11_3 0.027(7) 0.036(8) 0.029(7) 0.009(6) 0.007(6) -0.001(6)
C12_3 0.020(7) 0.040(8) 0.019(8) -0.002(6) 0.011(6) 0.008(5)
C13_3 0.024(7) 0.038(9) 0.026(7) -0.003(7) 0.005(6) 0.004(6)
C14_3 0.022(7) 0.032(8) 0.024(6) -0.002(5) 0.002(5) 0.001(5)
C15_3 0.030(7) 0.029(7) 0.016(6) -0.001(5) 0.002(5) -0.001(5)
C16_3 0.023(6) 0.038(8) 0.013(6) -0.003(5) -0.006(5) -0.005(5)
C17_3 0.018(6) 0.028(7) 0.015(6) 0.003(5) -0.004(5) -0.002(5)
C18_3 0.024(7) 0.033(8) 0.018(6) -0.001(5) 0.002(5) -0.007(5)
C19_3 0.034(8) 0.045(9) 0.024(8) -0.008(7) 0.005(6) -0.017(6)
C20_3 0.021(7) 0.037(9) 0.043(8) -0.004(6) 0.009(6) -0.007(6)
C21_3 0.026(8) 0.028(6) 0.019(6) -0.003(5) 0.008(6) 0.001(5)
C22_3 0.031(8) 0.033(8) 0.020(6) -0.002(5) 0.006(6) 0.001(7)
C23_3 0.022(8) 0.038(7) 0.017(7) -0.007(5) 0.005(6) 0.007(6)
C24_3 0.026(8) 0.034(7) 0.042(6) -0.013(5) 0.010(6) -0.002(6)
C25_3 0.022(8) 0.024(7) 0.042(6) -0.004(5) 0.020(6) 0.006(6)
C26_3 0.026(8) 0.027(6) 0.036(7) -0.001(5) 0.016(7) 0.005(6)
O28_3 0.033(6) 0.041(7) 0.052(6) -0.024(5) 0.010(5) -0.004(5)
C28_3 0.022(9) 0.047(12) 0.051(7) -0.027(8) 0.009(7) -0.008(8)
C31_3 0.030(6) 0.033(9) 0.031(7) 0.005(7) 0.005(5) -0.001(6)
C32_3 0.031(7) 0.044(10) 0.024(8) 0.007(7) 0.004(5) -0.004(7)
C33_3 0.038(8) 0.053(11) 0.026(7) -0.003(7) 0.014(6) -0.003(8)
C34_3 0.045(8) 0.071(12) 0.027(7) 0.007(8) 0.019(6) -0.012(8)
C35_3 0.059(8) 0.076(13) 0.025(8) 0.011(9) 0.006(6) -0.019(9)
C36_3 0.041(8) 0.073(13) 0.029(7) 0.011(8) 0.005(6) -0.008(9)
F38_3 0.057(7) 0.118(10) 0.061(8) 0.027(7) 0.027(6) -0.021(7)
C41_3 0.036(7) 0.039(9) 0.019(6) -0.006(6) 0.005(5) -0.005(6)
C42_3 0.034(7) 0.049(10) 0.027(7) -0.014(7) 0.004(6) 0.004(7)
C43_3 0.025(7) 0.042(10) 0.025(7) -0.008(6) -0.002(6) -0.002(6)
C44_3 0.034(6) 0.039(9) 0.020(6) -0.006(6) 0.003(5) 0.007(6)
C45_3 0.024(7) 0.049(10) 0.023(7) 0.002(6) 0.003(5) 0.002(7)
C46_3 0.036(7) 0.042(9) 0.023(7) 0.005(6) 0.002(6) 0.001(7)
O48_3 0.038(6) 0.055(8) 0.023(5) -0.019(5) 0.006(4) 0.000(6)
C48_3 0.026(8) 0.099(16) 0.040(9) -0.045(10) 0.005(6) -0.009(10)
C51 0.072(14) 0.067(14) 0.050(13) -0.007(11) 0.018(11) 0.004(11)
Cl2 0.082(4) 0.068(4) 0.104(5) -0.023(4) 0.028(4) 0.003(3)
Cl3 0.082(4) 0.090(5) 0.102(5) -0.016(4) -0.004(4) -0.023(4)
C52 0.058(12) 0.049(12) 0.057(13) 0.021(10) 0.011(10) 0.011(10)
Cl4 0.095(5) 0.080(5) 0.102(5) 0.016(4) 0.039(4) -0.012(4)
Cl5 0.085(4) 0.110(5) 0.081(5) 0.005(4) 0.004(4) 0.033(4)
C63 0.25(4) 0.21(3) 0.10(2) 0.02(2) -0.01(2) 0.02(3)
Cl6 0.206(12) 0.309(16) 0.109(8) 0.044(9) -0.027(8) -0.066(11)
Cl7 0.268(13) 0.145(9) 0.112(7) 0.012(6) 0.019(8) 0.015(9)

loop_
_atom_type_symbol
_atom_type_description
_atom_type_scat_dispersion_real
_atom_type_scat_dispersion_imag
_atom_type_scat_source
C C 0.0033 0.0016 'International Tables Vol C Tables 4.2.6.8 and 6.1.1.4'
H H 0.0000 0.0000 'International Tables Vol C Tables 4.2.6.8 and 6.1.1.4'
N N 0.0061 0.0033 'International Tables Vol C Tables 4.2.6.8 and 6.1.1.4'
O O 0.0106 0.0060 'International Tables Vol C Tables 4.2.6.8 and 6.1.1.4'
F F 0.0171 0.0103 'International Tables Vol C Tables 4.2.6.8 and 6.1.1.4'
Cl Cl 0.1484 0.1585 'International Tables Vol C Tables 4.2.6.8 and 6.1.1.4'
Au Au -2.0133 8.8022 'International Tables Vol C Tables 4.2.6.8 and 6.1.1.4'

loop_
_geom_angle_atom_site_label_1
_geom_angle_atom_site_label_2
_geom_angle_atom_site_label_3
_geom_angle
_geom_angle_site_symmetry_1
_geom_angle_site_symmetry_3
_geom_angle_publ_flag
C2_1 Au1_1 Cl1_1 178.3(5) . . ?
C2_1 N1_1 C11_1 176.7(15) . . ?
N1_1 C2_1 Au1_1 177.3(15) . . ?
C12_1 C11_1 C20_1 131.5(11) . . ?
C12_1 C11_1 N1_1 114.9(10) . . ?
C20_1 C11_1 N1_1 113.6(10) . . ?
C13_1 C12_1 C11_1 127.7(11) . . ?
C13_1 C12_1 H12_1 116.2 . . ?
C11_1 C12_1 H12_1 116.2 . . ?
C12_1 C13_1 C14_1 130.2(12) . . ?
C12_1 C13_1 H13_1 114.9 . . ?
C14_1 C13_1 H13_1 114.9 . . ?
C13_1 C14_1 C15_1 126.2(10) . . ?
C13_1 C14_1 C18_1 126.1(9) . . ?
C15_1 C14_1 C18_1 107.6(8) . . ?
C14_1 C15_1 C16_1 107.5(9) . . ?
C14_1 C15_1 C21_1 124.6(10) . . ?
C16_1 C15_1 C21_1 127.6(10) . . ?
C15_1 C16_1 C17_1 110.0(10) . . ?
C15_1 C16_1 C31_1 126.4(10) . . ?
C17_1 C16_1 C31_1 123.5(9) . . ?
C18_1 C17_1 C16_1 107.8(9) . . ?
C18_1 C17_1 C41_1 125.8(10) . . ?
C16_1 C17_1 C41_1 126.3(10) . . ?
C19_1 C18_1 C17_1 126.5(10) . . ?
C19_1 C18_1 C14_1 126.5(9) . . ?
C17_1 C18_1 C14_1 106.9(8) . . ?
C20_1 C19_1 C18_1 130.7(12) . . ?
C20_1 C19_1 H19_1 114.6 . . ?
C18_1 C19_1 H19_1 114.6 . . ?
C19_1 C20_1 C11_1 126.4(12) . . ?
C19_1 C20_1 H20_1 116.8 . . ?
C11_1 C20_1 H20_1 116.8 . . ?
C22_1 C21_1 C26_1 117.7(10) . . ?
C22_1 C21_1 C15_1 121.3(10) . . ?
C26_1 C21_1 C15_1 120.8(11) . . ?
C23_1 C22_1 C21_1 122.0(12) . . ?
C23_1 C22_1 H22_1 119.0 . . ?
C21_1 C22_1 H22_1 119.0 . . ?
C22_1 C23_1 C24_1 119.7(12) . . ?
C22_1 C23_1 H23_1 120.1 . . ?
C24_1 C23_1 H23_1 120.1 . . ?
O28_1 C24_1 C23_1 123.5(11) . . ?
O28_1 C24_1 C25_1 117.8(11) . . ?
C23_1 C24_1 C25_1 118.7(11) . . ?
C26_1 C25_1 C24_1 121.1(12) . . ?
C26_1 C25_1 H25_1 119.4 . . ?
C24_1 C25_1 H25_1 119.4 . . ?
C25_1 C26_1 C21_1 120.8(12) . . ?
C25_1 C26_1 H26_1 119.6 . . ?
C21_1 C26_1 H26_1 119.6 . . ?
C24_1 O28_1 C28_1 119.0(11) . . ?
O28_1 C28_1 H28A_1 109.5 . . ?
O28_1 C28_1 H28B_1 109.5 . . ?
H28A_1 C28_1 H28B_1 109.5 . . ?
O28_1 C28_1 H28C_1 109.5 . . ?
H28A_1 C28_1 H28C_1 109.5 . . ?
H28B_1 C28_1 H28C_1 109.5 . . ?
C32_1 C31_1 C36_1 120.2(11) . . ?
C32_1 C31_1 C16_1 119.9(10) . . ?
C36_1 C31_1 C16_1 119.8(10) . . ?
C31_1 C32_1 C33_1 120.4(12) . . ?
C31_1 C32_1 H32_1 119.8 . . ?
C33_1 C32_1 H32_1 119.8 . . ?
C34_1 C33_1 C32_1 117.7(12) . . ?
C34_1 C33_1 H33_1 121.1 . . ?
C32_1 C33_1 H33_1 121.1 . . ?
C35_1 C34_1 C33_1 123.1(12) . . ?
C35_1 C34_1 F38_1 119.5(11) . . ?
C33_1 C34_1 F38_1 117.4(10) . . ?
C34_1 C35_1 C36_1 119.0(12) . . ?
C34_1 C35_1 H35_1 120.5 . . ?
C36_1 C35_1 H35_1 120.5 . . ?
C31_1 C36_1 C35_1 119.3(12) . . ?
C31_1 C36_1 H36_1 120.4 . . ?
C35_1 C36_1 H36_1 120.4 . . ?
C42_1 C41_1 C46_1 117.8(11) . . ?
C42_1 C41_1 C17_1 121.4(10) . . ?
C46_1 C41_1 C17_1 120.7(10) . . ?
C43_1 C42_1 C41_1 121.4(12) . . ?
C43_1 C42_1 H42_1 119.3 . . ?
C41_1 C42_1 H42_1 119.3 . . ?
C42_1 C43_1 C44_1 120.4(12) . . ?
C42_1 C43_1 H43_1 119.8 . . ?
C44_1 C43_1 H43_1 119.8 . . ?
O48_1 C44_1 C45_1 116.4(11) . . ?
O48_1 C44_1 C43_1 125.3(11) . . ?
C45_1 C44_1 C43_1 118.2(11) . . ?
C46_1 C45_1 C44_1 120.2(12) . . ?
C46_1 C45_1 H45_1 119.9 . . ?
C44_1 C45_1 H45_1 119.9 . . ?
C45_1 C46_1 C41_1 121.3(12) . . ?
C45_1 C46_1 H46_1 119.4 . . ?
C41_1 C46_1 H46_1 119.4 . . ?
C44_1 O48_1 C48_1 118.2(12) . . ?
O48_1 C48_1 H48A_1 109.5 . . ?
O48_1 C48_1 H48B_1 109.5 . . ?
H48A_1 C48_1 H48B_1 109.5 . . ?
O48_1 C48_1 H48C_1 109.5 . . ?
H48A_1 C48_1 H48C_1 109.5 . . ?
H48B_1 C48_1 H48C_1 109.5 . . ?
C2_2 Au1_2 Cl1_2 178.9(5) . . ?
C2_2 N1_2 C11_2 174.9(15) . . ?
N1_2 C2_2 Au1_2 178.0(16) . . ?
C12_2 C11_2 C20_2 132.7(12) . . ?
C12_2 C11_2 N1_2 113.3(10) . . ?
C20_2 C11_2 N1_2 114.0(10) . . ?
C13_2 C12_2 C11_2 127.5(12) . . ?
C13_2 C12_2 H12_2 116.2 . . ?
C11_2 C12_2 H12_2 116.2 . . ?
C12_2 C13_2 C14_2 130.0(12) . . ?
C12_2 C13_2 H13_2 115.0 . . ?
C14_2 C13_2 H13_2 115.0 . . ?
C13_2 C14_2 C15_2 127.2(11) . . ?
C13_2 C14_2 C18_2 125.5(10) . . ?
C15_2 C14_2 C18_2 107.3(8) . . ?
C14_2 C15_2 C16_2 108.3(9) . . ?
C14_2 C15_2 C21_2 125.0(10) . . ?
C16_2 C15_2 C21_2 125.7(10) . . ?
C17_2 C16_2 C15_2 108.8(10) . . ?
C17_2 C16_2 C31_2 125.1(9) . . ?
C15_2 C16_2 C31_2 126.2(10) . . ?
C18_2 C17_2 C16_2 108.7(9) . . ?
C18_2 C17_2 C41_2 125.4(10) . . ?
C16_2 C17_2 C41_2 125.8(10) . . ?
C19_2 C18_2 C17_2 125.2(10) . . ?
C19_2 C18_2 C14_2 128.2(9) . . ?
C17_2 C18_2 C14_2 106.7(8) . . ?
C20_2 C19_2 C18_2 129.8(12) . . ?
C20_2 C19_2 H19_2 115.1 . . ?
C18_2 C19_2 H19_2 115.1 . . ?
C19_2 C20_2 C11_2 126.0(12) . . ?
C19_2 C20_2 H20_2 117.0 . . ?
C11_2 C20_2 H20_2 117.0 . . ?
C22_2 C21_2 C26_2 117.0(11) . . ?
C22_2 C21_2 C15_2 122.0(11) . . ?
C26_2 C21_2 C15_2 121.0(11) . . ?
C23_2 C22_2 C21_2 121.3(12) . . ?
C23_2 C22_2 H22_2 119.3 . . ?
C21_2 C22_2 H22_2 119.3 . . ?
C22_2 C23_2 C24_2 121.5(13) . . ?
C22_2 C23_2 H23_2 119.3 . . ?
C24_2 C23_2 H23_2 119.3 . . ?
O28_2 C24_2 C23_2 120.3(12) . . ?
O28_2 C24_2 C25_2 121.8(12) . . ?
C23_2 C24_2 C25_2 117.8(12) . . ?
C26_2 C25_2 C24_2 120.4(13) . . ?
C26_2 C25_2 H25_2 119.8 . . ?
C24_2 C25_2 H25_2 119.8 . . ?
C25_2 C26_2 C21_2 121.9(13) . . ?
C25_2 C26_2 H26_2 119.0 . . ?
C21_2 C26_2 H26_2 119.0 . . ?
C24_2 O28_2 C28_2 118.0(15) . . ?
O28_2 C28_2 H28A_2 109.5 . . ?
O28_2 C28_2 H28B_2 109.5 . . ?
H28A_2 C28_2 H28B_2 109.5 . . ?
O28_2 C28_2 H28C_2 109.5 . . ?
H28A_2 C28_2 H28C_2 109.5 . . ?
H28B_2 C28_2 H28C_2 109.5 . . ?
C36_2 C31_2 C32_2 120.0(12) . . ?
C36_2 C31_2 C16_2 119.5(11) . . ?
C32_2 C31_2 C16_2 120.3(10) . . ?
C33_2 C32_2 C31_2 120.2(12) . . ?
C33_2 C32_2 H32_2 119.9 . . ?
C31_2 C32_2 H32_2 119.9 . . ?
C34_2 C33_2 C32_2 118.4(13) . . ?
C34_2 C33_2 H33_2 120.8 . . ?
C32_2 C33_2 H33_2 120.8 . . ?
C35_2 C34_2 C33_2 122.6(13) . . ?
C35_2 C34_2 F38_2 117.8(12) . . ?
C33_2 C34_2 F38_2 119.6(12) . . ?
C34_2 C35_2 C36_2 119.0(13) . . ?
C34_2 C35_2 H35_2 120.5 . . ?
C36_2 C35_2 H35_2 120.5 . . ?
C31_2 C36_2 C35_2 119.8(12) . . ?
C31_2 C36_2 H36_2 120.1 . . ?
C35_2 C36_2 H36_2 120.1 . . ?
C42_2 C41_2 C46_2 117.4(10) . . ?
C42_2 C41_2 C17_2 123.2(10) . . ?
C46_2 C41_2 C17_2 119.4(10) . . ?
C43_2 C42_2 C41_2 122.2(11) . . ?
C43_2 C42_2 H42_2 118.9 . . ?
C41_2 C42_2 H42_2 118.9 . . ?
C42_2 C43_2 C44_2 120.0(11) . . ?
C42_2 C43_2 H43_2 120.0 . . ?
C44_2 C43_2 H43_2 120.0 . . ?
O48_2 C44_2 C45_2 117.8(10) . . ?
O48_2 C44_2 C43_2 124.1(10) . . ?
C45_2 C44_2 C43_2 118.2(10) . . ?
C46_2 C45_2 C44_2 121.9(11) . . ?
C46_2 C45_2 H45_2 119.1 . . ?
C44_2 C45_2 H45_2 119.1 . . ?
C45_2 C46_2 C41_2 120.4(11) . . ?
C45_2 C46_2 H46_2 119.8 . . ?
C41_2 C46_2 H46_2 119.8 . . ?
C44_2 O48_2 C48_2 118.8(10) . . ?
O48_2 C48_2 H48A_2 109.5 . . ?
O48_2 C48_2 H48B_2 109.5 . . ?
H48A_2 C48_2 H48B_2 109.5 . . ?
O48_2 C48_2 H48C_2 109.5 . . ?
H48A_2 C48_2 H48C_2 109.5 . . ?
H48B_2 C48_2 H48C_2 109.5 . . ?
C2_3 Au1_3 Cl1_3 177.8(5) . . ?
C2_3 N1_3 C11_3 178.3(16) . . ?
N1_3 C2_3 Au1_3 179.1(16) . . ?
C20_3 C11_3 C12_3 132.5(12) . . ?
C20_3 C11_3 N1_3 112.7(10) . . ?
C12_3 C11_3 N1_3 114.6(10) . . ?
C13_3 C12_3 C11_3 127.3(12) . . ?
C13_3 C12_3 H12_3 116.3 . . ?
C11_3 C12_3 H12_3 116.3 . . ?
C14_3 C13_3 C12_3 129.4(12) . . ?
C14_3 C13_3 H13_3 115.3 . . ?
C12_3 C13_3 H13_3 115.3 . . ?
C13_3 C14_3 C15_3 125.5(11) . . ?
C13_3 C14_3 C18_3 126.5(10) . . ?
C15_3 C14_3 C18_3 107.4(8) . . ?
C14_3 C15_3 C16_3 108.1(9) . . ?
C14_3 C15_3 C21_3 124.7(10) . . ?
C16_3 C15_3 C21_3 127.2(10) . . ?
C15_3 C16_3 C17_3 109.0(10) . . ?
C15_3 C16_3 C31_3 127.5(10) . . ?
C17_3 C16_3 C31_3 123.5(9) . . ?
C18_3 C17_3 C16_3 108.5(9) . . ?
C18_3 C17_3 C41_3 125.4(10) . . ?
C16_3 C17_3 C41_3 125.9(10) . . ?
C19_3 C18_3 C17_3 125.9(10) . . ?
C19_3 C18_3 C14_3 127.2(9) . . ?
C17_3 C18_3 C14_3 106.9(8) . . ?
C18_3 C19_3 C20_3 130.0(12) . . ?
C18_3 C19_3 H19_3 115.0 . . ?
C20_3 C19_3 H19_3 115.0 . . ?
C19_3 C20_3 C11_3 126.2(12) . . ?
C19_3 C20_3 H20_3 116.9 . . ?
C11_3 C20_3 H20_3 116.9 . . ?
C26_3 C21_3 C22_3 118.1(11) . . ?
C26_3 C21_3 C15_3 122.0(10) . . ?
C22_3 C21_3 C15_3 119.8(10) . . ?
C23_3 C22_3 C21_3 121.3(11) . . ?
C23_3 C22_3 H22_3 119.3 . . ?
C21_3 C22_3 H22_3 119.3 . . ?
C22_3 C23_3 C24_3 119.4(11) . . ?
C22_3 C23_3 H23_3 120.3 . . ?
C24_3 C23_3 H23_3 120.3 . . ?
O28_3 C24_3 C23_3 121.9(11) . . ?
O28_3 C24_3 C25_3 118.3(11) . . ?
C23_3 C24_3 C25_3 119.8(11) . . ?
C26_3 C25_3 C24_3 119.8(12) . . ?
C26_3 C25_3 H25_3 120.1 . . ?
C24_3 C25_3 H25_3 120.1 . . ?
C25_3 C26_3 C21_3 121.5(12) . . ?
C25_3 C26_3 H26_3 119.2 . . ?
C21_3 C26_3 H26_3 119.2 . . ?
C24_3 O28_3 C28_3 118.1(11) . . ?
O28_3 C28_3 H28A_3 109.5 . . ?
O28_3 C28_3 H28B_3 109.5 . . ?
H28A_3 C28_3 H28B_3 109.5 . . ?
O28_3 C28_3 H28C_3 109.5 . . ?
H28A_3 C28_3 H28C_3 109.5 . . ?
H28B_3 C28_3 H28C_3 109.5 . . ?
C32_3 C31_3 C36_3 120.0(12) . . ?
C32_3 C31_3 C16_3 120.8(10) . . ?
C36_3 C31_3 C16_3 119.0(11) . . ?
C31_3 C32_3 C33_3 119.3(12) . . ?
C31_3 C32_3 H32_3 120.4 . . ?
C33_3 C32_3 H32_3 120.4 . . ?
C34_3 C33_3 C32_3 119.0(13) . . ?
C34_3 C33_3 H33_3 120.5 . . ?
C32_3 C33_3 H33_3 120.5 . . ?
C35_3 C34_3 C33_3 123.5(13) . . ?
C35_3 C34_3 F38_3 118.4(11) . . ?
C33_3 C34_3 F38_3 118.2(12) . . ?
C34_3 C35_3 C36_3 117.2(13) . . ?
C34_3 C35_3 H35_3 121.4 . . ?
C36_3 C35_3 H35_3 121.4 . . ?
C31_3 C36_3 C35_3 120.9(13) . . ?
C31_3 C36_3 H36_3 119.5 . . ?
C35_3 C36_3 H36_3 119.5 . . ?
C46_3 C41_3 C42_3 117.5(10) . . ?
C46_3 C41_3 C17_3 121.8(10) . . ?
C42_3 C41_3 C17_3 120.6(10) . . ?
C43_3 C42_3 C41_3 121.5(11) . . ?
C43_3 C42_3 H42_3 119.3 . . ?
C41_3 C42_3 H42_3 119.3 . . ?
C42_3 C43_3 C44_3 119.8(11) . . ?
C42_3 C43_3 H43_3 120.1 . . ?
C44_3 C43_3 H43_3 120.1 . . ?
O48_3 C44_3 C43_3 123.5(10) . . ?
O48_3 C44_3 C45_3 117.3(10) . . ?
C43_3 C44_3 C45_3 119.2(11) . . ?
C46_3 C45_3 C44_3 120.1(11) . . ?
C46_3 C45_3 H45_3 120.0 . . ?
C44_3 C45_3 H45_3 120.0 . . ?
C45_3 C46_3 C41_3 121.8(12) . . ?
C45_3 C46_3 H46_3 119.1 . . ?
C41_3 C46_3 H46_3 119.1 . . ?
C44_3 O48_3 C48_3 116.6(10) . . ?
O48_3 C48_3 H48A_3 109.5 . . ?
O48_3 C48_3 H48B_3 109.5 . . ?
H48A_3 C48_3 H48B_3 109.5 . . ?
O48_3 C48_3 H48C_3 109.5 . . ?
H48A_3 C48_3 H48C_3 109.5 . . ?
H48B_3 C48_3 H48C_3 109.5 . . ?
Cl2 C51 Cl3 110.7(9) . . ?
Cl2 C51 H51A 109.5 . . ?
Cl3 C51 H51A 109.5 . . ?
Cl2 C51 H51B 109.5 . . ?
Cl3 C51 H51B 109.5 . . ?
H51A C51 H51B 108.1 . . ?
Cl5 C52 Cl4 111.4(9) . . ?
Cl5 C52 H52A 109.4 . . ?
Cl4 C52 H52A 109.4 . . ?
Cl5 C52 H52B 109.4 . . ?
Cl4 C52 H52B 109.4 . . ?
H52A C52 H52B 108.0 . . ?
Cl6 C63 Cl7 107.5(13) . . ?
Cl6 C63 H63A 110.2 . . ?
Cl7 C63 H63A 110.2 . . ?
Cl6 C63 H63B 110.2 . . ?
Cl7 C63 H63B 110.2 . . ?
H63A C63 H63B 108.5 . . ?

loop_
_geom_bond_atom_site_label_1
_geom_bond_atom_site_label_2
_geom_bond_distance
_geom_bond_site_symmetry_2
_geom_bond_publ_flag
Au1_1 C2_1 1.921(11) . ?
Au1_1 Cl1_1 2.249(4) . ?
N1_1 C2_1 1.142(13) . ?
N1_1 C11_1 1.428(13) . ?
C11_1 C12_1 1.387(12) . ?
C11_1 C20_1 1.400(12) . ?
C12_1 C13_1 1.377(13) . ?
C12_1 H12_1 0.9500 . ?
C13_1 C14_1 1.388(12) . ?
C13_1 H13_1 0.9500 . ?
C14_1 C15_1 1.402(12) . ?
C14_1 C18_1 1.510(15) . ?
C15_1 C16_1 1.423(12) . ?
C15_1 C21_1 1.464(13) . ?
C16_1 C17_1 1.433(12) . ?
C16_1 C31_1 1.495(14) . ?
C17_1 C18_1 1.400(12) . ?
C17_1 C41_1 1.468(13) . ?
C18_1 C19_1 1.384(13) . ?
C19_1 C20_1 1.379(13) . ?
C19_1 H19_1 0.9500 . ?
C20_1 H20_1 0.9500 . ?
C21_1 C22_1 1.387(12) . ?
C21_1 C26_1 1.401(12) . ?
C22_1 C23_1 1.378(12) . ?
C22_1 H22_1 0.9500 . ?
C23_1 C24_1 1.393(12) . ?
C23_1 H23_1 0.9500 . ?
C24_1 O28_1 1.365(12) . ?
C24_1 C25_1 1.395(12) . ?
C25_1 C26_1 1.366(12) . ?
C25_1 H25_1 0.9500 . ?
C26_1 H26_1 0.9500 . ?
O28_1 C28_1 1.422(14) . ?
C28_1 H28A_1 0.9800 . ?
C28_1 H28B_1 0.9800 . ?
C28_1 H28C_1 0.9800 . ?
C31_1 C32_1 1.374(13) . ?
C31_1 C36_1 1.382(13) . ?
C32_1 C33_1 1.387(13) . ?
C32_1 H32_1 0.9500 . ?
C33_1 C34_1 1.365(13) . ?
C33_1 H33_1 0.9500 . ?
C34_1 C35_1 1.357(13) . ?
C34_1 F38_1 1.372(13) . ?
C35_1 C36_1 1.383(13) . ?
C35_1 H35_1 0.9500 . ?
C36_1 H36_1 0.9500 . ?
C41_1 C42_1 1.382(12) . ?
C41_1 C46_1 1.403(12) . ?
C42_1 C43_1 1.374(13) . ?
C42_1 H42_1 0.9500 . ?
C43_1 C44_1 1.400(13) . ?
C43_1 H43_1 0.9500 . ?
C44_1 O48_1 1.367(12) . ?
C44_1 C45_1 1.399(12) . ?
C45_1 C46_1 1.367(12) . ?
C45_1 H45_1 0.9500 . ?
C46_1 H46_1 0.9500 . ?
O48_1 C48_1 1.429(14) . ?
C48_1 H48A_1 0.9800 . ?
C48_1 H48B_1 0.9800 . ?
C48_1 H48C_1 0.9800 . ?
Au1_2 C2_2 1.920(12) . ?
Au1_2 Cl1_2 2.253(4) . ?
N1_2 C2_2 1.150(13) . ?
N1_2 C11_2 1.433(14) . ?
C11_2 C12_2 1.384(12) . ?
C11_2 C20_2 1.392(12) . ?
C12_2 C13_2 1.379(13) . ?
C12_2 H12_2 0.9500 . ?
C13_2 C14_2 1.388(13) . ?
C13_2 H13_2 0.9500 . ?
C14_2 C15_2 1.399(13) . ?
C14_2 C18_2 1.509(15) . ?
C15_2 C16_2 1.437(12) . ?
C15_2 C21_2 1.466(13) . ?
C16_2 C17_2 1.429(12) . ?
C16_2 C31_2 1.500(14) . ?
C17_2 C18_2 1.405(13) . ?
C17_2 C41_2 1.479(12) . ?
C18_2 C19_2 1.383(13) . ?
C19_2 C20_2 1.382(13) . ?
C19_2 H19_2 0.9500 . ?
C20_2 H20_2 0.9500 . ?
C21_2 C22_2 1.388(12) . ?
C21_2 C26_2 1.388(12) . ?
C22_2 C23_2 1.371(13) . ?
C22_2 H22_2 0.9500 . ?
C23_2 C24_2 1.383(13) . ?
C23_2 H23_2 0.9500 . ?
C24_2 O28_2 1.371(13) . ?
C24_2 C25_2 1.388(13) . ?
C25_2 C26_2 1.378(13) . ?
C25_2 H25_2 0.9500 . ?
C26_2 H26_2 0.9500 . ?
O28_2 C28_2 1.435(15) . ?
C28_2 H28A_2 0.9800 . ?
C28_2 H28B_2 0.9800 . ?
C28_2 H28C_2 0.9800 . ?
C31_2 C36_2 1.376(13) . ?
C31_2 C32_2 1.380(13) . ?
C32_2 C33_2 1.378(14) . ?
C32_2 H32_2 0.9500 . ?
C33_2 C34_2 1.366(13) . ?
C33_2 H33_2 0.9500 . ?
C34_2 C35_2 1.355(14) . ?
C34_2 F38_2 1.376(14) . ?
C35_2 C36_2 1.381(14) . ?
C35_2 H35_2 0.9500 . ?
C36_2 H36_2 0.9500 . ?
C41_2 C42_2 1.391(12) . ?
C41_2 C46_2 1.406(12) . ?
C42_2 C43_2 1.374(12) . ?
C42_2 H42_2 0.9500 . ?
C43_2 C44_2 1.396(12) . ?
C43_2 H43_2 0.9500 . ?
C44_2 O48_2 1.356(12) . ?
C44_2 C45_2 1.389(12) . ?
C45_2 C46_2 1.369(12) . ?
C45_2 H45_2 0.9500 . ?
C46_2 H46_2 0.9500 . ?
O48_2 C48_2 1.423(13) . ?
C48_2 H48A_2 0.9800 . ?
C48_2 H48B_2 0.9800 . ?
C48_2 H48C_2 0.9800 . ?
Au1_3 C2_3 1.919(11) . ?
Au1_3 Cl1_3 2.258(4) . ?
N1_3 C2_3 1.149(13) . ?
N1_3 C11_3 1.422(14) . ?
C11_3 C20_3 1.389(12) . ?
C11_3 C12_3 1.394(12) . ?
C12_3 C13_3 1.383(13) . ?
C12_3 H12_3 0.9500 . ?
C13_3 C14_3 1.382(13) . ?
C13_3 H13_3 0.9500 . ?
C14_3 C15_3 1.405(13) . ?
C14_3 C18_3 1.505(15) . ?
C15_3 C16_3 1.425(12) . ?
C15_3 C21_3 1.473(13) . ?
C16_3 C17_3 1.439(12) . ?
C16_3 C31_3 1.511(14) . ?
C17_3 C18_3 1.395(12) . ?
C17_3 C41_3 1.476(12) . ?
C18_3 C19_3 1.381(13) . ?
C19_3 C20_3 1.382(13) . ?
C19_3 H19_3 0.9500 . ?
C20_3 H20_3 0.9500 . ?
C21_3 C26_3 1.391(12) . ?
C21_3 C22_3 1.394(12) . ?
C22_3 C23_3 1.377(12) . ?
C22_3 H22_3 0.9500 . ?
C23_3 C24_3 1.393(12) . ?
C23_3 H23_3 0.9500 . ?
C24_3 O28_3 1.369(12) . ?
C24_3 C25_3 1.397(12) . ?
C25_3 C26_3 1.363(12) . ?
C25_3 H25_3 0.9500 . ?
C26_3 H26_3 0.9500 . ?
O28_3 C28_3 1.423(13) . ?
C28_3 H28A_3 0.9800 . ?
C28_3 H28B_3 0.9800 . ?
C28_3 H28C_3 0.9800 . ?
C31_3 C32_3 1.376(13) . ?
C31_3 C36_3 1.377(13) . ?
C32_3 C33_3 1.379(13) . ?
C32_3 H32_3 0.9500 . ?
C33_3 C34_3 1.359(13) . ?
C33_3 H33_3 0.9500 . ?
C34_3 C35_3 1.356(14) . ?
C34_3 F38_3 1.378(14) . ?
C35_3 C36_3 1.382(14) . ?
C35_3 H35_3 0.9500 . ?
C36_3 H36_3 0.9500 . ?
C41_3 C46_3 1.385(12) . ?
C41_3 C42_3 1.398(12) . ?
C42_3 C43_3 1.373(12) . ?
C42_3 H42_3 0.9500 . ?
C43_3 C44_3 1.387(12) . ?
C43_3 H43_3 0.9500 . ?
C44_3 O48_3 1.373(12) . ?
C44_3 C45_3 1.395(12) . ?
C45_3 C46_3 1.366(12) . ?
C45_3 H45_3 0.9500 . ?
C46_3 H46_3 0.9500 . ?
O48_3 C48_3 1.426(13) . ?
C48_3 H48A_3 0.9800 . ?
C48_3 H48B_3 0.9800 . ?
C48_3 H48C_3 0.9800 . ?
C51 Cl2 1.751(13) . ?
C51 Cl3 1.754(13) . ?
C51 H51A 0.9900 . ?
C51 H51B 0.9900 . ?
C52 Cl5 1.743(12) . ?
C52 Cl4 1.755(13) . ?
C52 H52A 0.9900 . ?
C52 H52B 0.9900 . ?
C63 Cl6 1.757(16) . ?
C63 Cl7 1.769(16) . ?
C63 H63A 0.9900 . ?
C63 H63B 0.9900 . ?

loop_
_geom_torsion_atom_site_label_1
_geom_torsion_atom_site_label_2
_geom_torsion_atom_site_label_3
_geom_torsion_atom_site_label_4
_geom_torsion
_geom_torsion_site_symmetry_1
_geom_torsion_site_symmetry_2
_geom_torsion_site_symmetry_3
_geom_torsion_site_symmetry_4
_geom_torsion_publ_flag
C20_1 C11_1 C12_1 C13_1 -1(3) . . . . ?
N1_1 C11_1 C12_1 C13_1 178.5(14) . . . . ?
C11_1 C12_1 C13_1 C14_1 -5(3) . . . . ?
C12_1 C13_1 C14_1 C15_1 -176.6(16) . . . . ?
C12_1 C13_1 C14_1 C18_1 0(3) . . . . ?
C13_1 C14_1 C15_1 C16_1 173.3(14) . . . . ?
C18_1 C14_1 C15_1 C16_1 -3.5(17) . . . . ?
C13_1 C14_1 C15_1 C21_1 -1(3) . . . . ?
C18_1 C14_1 C15_1 C21_1 -177.6(13) . . . . ?
C14_1 C15_1 C16_1 C17_1 4.0(18) . . . . ?
C21_1 C15_1 C16_1 C17_1 177.9(14) . . . . ?
C14_1 C15_1 C16_1 C31_1 -177.4(13) . . . . ?
C21_1 C15_1 C16_1 C31_1 -4(2) . . . . ?
C15_1 C16_1 C17_1 C18_1 -2.9(17) . . . . ?
C31_1 C16_1 C17_1 C18_1 178.5(13) . . . . ?
C15_1 C16_1 C17_1 C41_1 177.9(13) . . . . ?
C31_1 C16_1 C17_1 C41_1 -1(2) . . . . ?
C16_1 C17_1 C18_1 C19_1 176.5(15) . . . . ?
C41_1 C17_1 C18_1 C19_1 -4(2) . . . . ?
C16_1 C17_1 C18_1 C14_1 0.7(16) . . . . ?
C41_1 C17_1 C18_1 C14_1 179.8(13) . . . . ?
C13_1 C14_1 C18_1 C19_1 9(3) . . . . ?
C15_1 C14_1 C18_1 C19_1 -174.0(15) . . . . ?
C13_1 C14_1 C18_1 C17_1 -175.0(14) . . . . ?
C15_1 C14_1 C18_1 C17_1 1.8(17) . . . . ?
C17_1 C18_1 C19_1 C20_1 176.7(16) . . . . ?
C14_1 C18_1 C19_1 C20_1 -8(3) . . . . ?
C18_1 C19_1 C20_1 C11_1 -2(3) . . . . ?
C12_1 C11_1 C20_1 C19_1 7(3) . . . . ?
N1_1 C11_1 C20_1 C19_1 -172.5(15) . . . . ?
C14_1 C15_1 C21_1 C22_1 -53(2) . . . . ?
C16_1 C15_1 C21_1 C22_1 134.0(16) . . . . ?
C14_1 C15_1 C21_1 C26_1 121.8(16) . . . . ?
C16_1 C15_1 C21_1 C26_1 -51(2) . . . . ?
C26_1 C21_1 C22_1 C23_1 1(2) . . . . ?
C15_1 C21_1 C22_1 C23_1 175.9(13) . . . . ?
C21_1 C22_1 C23_1 C24_1 -1(2) . . . . ?
C22_1 C23_1 C24_1 O28_1 179.1(14) . . . . ?
C22_1 C23_1 C24_1 C25_1 1(2) . . . . ?
O28_1 C24_1 C25_1 C26_1 -179.3(13) . . . . ?
C23_1 C24_1 C25_1 C26_1 -1(2) . . . . ?
C24_1 C25_1 C26_1 C21_1 1(2) . . . . ?
C22_1 C21_1 C26_1 C25_1 -1(2) . . . . ?
C15_1 C21_1 C26_1 C25_1 -176.0(13) . . . . ?
C23_1 C24_1 O28_1 C28_1 -1(2) . . . . ?
C25_1 C24_1 O28_1 C28_1 177.8(14) . . . . ?
C15_1 C16_1 C31_1 C32_1 -44(2) . . . . ?
C17_1 C16_1 C31_1 C32_1 134.6(15) . . . . ?
C15_1 C16_1 C31_1 C36_1 131.4(16) . . . . ?
C17_1 C16_1 C31_1 C36_1 -50(2) . . . . ?
C36_1 C31_1 C32_1 C33_1 5(2) . . . . ?
C16_1 C31_1 C32_1 C33_1 179.8(13) . . . . ?
C31_1 C32_1 C33_1 C34_1 -1(2) . . . . ?
C32_1 C33_1 C34_1 C35_1 0(3) . . . . ?
C32_1 C33_1 C34_1 F38_1 179.1(14) . . . . ?
C33_1 C34_1 C35_1 C36_1 -1(3) . . . . ?
F38_1 C34_1 C35_1 C36_1 179.3(14) . . . . ?
C32_1 C31_1 C36_1 C35_1 -6(2) . . . . ?
C16_1 C31_1 C36_1 C35_1 178.7(14) . . . . ?
C34_1 C35_1 C36_1 C31_1 5(2) . . . . ?
C18_1 C17_1 C41_1 C42_1 -49(2) . . . . ?
C16_1 C17_1 C41_1 C42_1 130.0(16) . . . . ?
C18_1 C17_1 C41_1 C46_1 126.7(16) . . . . ?
C16_1 C17_1 C41_1 C46_1 -54(2) . . . . ?
C46_1 C41_1 C42_1 C43_1 4(2) . . . . ?
C17_1 C41_1 C42_1 C43_1 179.4(15) . . . . ?
C41_1 C42_1 C43_1 C44_1 -4(3) . . . . ?
C42_1 C43_1 C44_1 O48_1 -177.7(16) . . . . ?
C42_1 C43_1 C44_1 C45_1 7(3) . . . . ?
O48_1 C44_1 C45_1 C46_1 175.0(14) . . . . ?
C43_1 C44_1 C45_1 C46_1 -9(2) . . . . ?
C44_1 C45_1 C46_1 C41_1 9(2) . . . . ?
C42_1 C41_1 C46_1 C45_1 -6(2) . . . . ?
C17_1 C41_1 C46_1 C45_1 178.2(14) . . . . ?
C45_1 C44_1 O48_1 C48_1 -179.3(15) . . . . ?
C43_1 C44_1 O48_1 C48_1 5(2) . . . . ?
C20_2 C11_2 C12_2 C13_2 -1(3) . . . . ?
N1_2 C11_2 C12_2 C13_2 -178.3(15) . . . . ?
C11_2 C12_2 C13_2 C14_2 5(3) . . . . ?
C12_2 C13_2 C14_2 C15_2 176.8(17) . . . . ?
C12_2 C13_2 C14_2 C18_2 -1(3) . . . . ?
C13_2 C14_2 C15_2 C16_2 -174.0(15) . . . . ?
C18_2 C14_2 C15_2 C16_2 4.3(18) . . . . ?
C13_2 C14_2 C15_2 C21_2 -5(3) . . . . ?
C18_2 C14_2 C15_2 C21_2 173.3(14) . . . . ?
C14_2 C15_2 C16_2 C17_2 -4.3(18) . . . . ?
C21_2 C15_2 C16_2 C17_2 -173.2(14) . . . . ?
C14_2 C15_2 C16_2 C31_2 175.6(14) . . . . ?
C21_2 C15_2 C16_2 C31_2 7(2) . . . . ?
C15_2 C16_2 C17_2 C18_2 2.4(17) . . . . ?
C31_2 C16_2 C17_2 C18_2 -177.4(14) . . . . ?
C15_2 C16_2 C17_2 C41_2 -179.1(13) . . . . ?
C31_2 C16_2 C17_2 C41_2 1(2) . . . . ?
C16_2 C17_2 C18_2 C19_2 -178.4(15) . . . . ?
C41_2 C17_2 C18_2 C19_2 3(3) . . . . ?
C16_2 C17_2 C18_2 C14_2 0.2(17) . . . . ?
C41_2 C17_2 C18_2 C14_2 -178.2(13) . . . . ?
C13_2 C14_2 C18_2 C19_2 -6(3) . . . . ?
C15_2 C14_2 C18_2 C19_2 175.8(16) . . . . ?
C13_2 C14_2 C18_2 C17_2 175.5(15) . . . . ?
C15_2 C14_2 C18_2 C17_2 -2.8(18) . . . . ?
C17_2 C18_2 C19_2 C20_2 -175.9(16) . . . . ?
C14_2 C18_2 C19_2 C20_2 6(3) . . . . ?
C18_2 C19_2 C20_2 C11_2 1(3) . . . . ?
C12_2 C11_2 C20_2 C19_2 -4(3) . . . . ?
N1_2 C11_2 C20_2 C19_2 173.2(15) . . . . ?
C14_2 C15_2 C21_2 C22_2 64(2) . . . . ?
C16_2 C15_2 C21_2 C22_2 -129.0(17) . . . . ?
C14_2 C15_2 C21_2 C26_2 -118(2) . . . . ?
C16_2 C15_2 C21_2 C26_2 49(2) . . . . ?
C26_2 C21_2 C22_2 C23_2 1(3) . . . . ?
C15_2 C21_2 C22_2 C23_2 178.8(15) . . . . ?
C21_2 C22_2 C23_2 C24_2 -1(3) . . . . ?
C22_2 C23_2 C24_2 O28_2 178(2) . . . . ?
C22_2 C23_2 C24_2 C25_2 0(3) . . . . ?
O28_2 C24_2 C25_2 C26_2 -177(2) . . . . ?
C23_2 C24_2 C25_2 C26_2 1(4) . . . . ?
C24_2 C25_2 C26_2 C21_2 -1(4) . . . . ?
C22_2 C21_2 C26_2 C25_2 0(3) . . . . ?
C15_2 C21_2 C26_2 C25_2 -178(2) . . . . ?
C23_2 C24_2 O28_2 C28_2 -177(3) . . . . ?
C25_2 C24_2 O28_2 C28_2 1(4) . . . . ?
C17_2 C16_2 C31_2 C36_2 43(2) . . . . ?
C15_2 C16_2 C31_2 C36_2 -137.3(16) . . . . ?
C17_2 C16_2 C31_2 C32_2 -132.1(16) . . . . ?
C15_2 C16_2 C31_2 C32_2 48(2) . . . . ?
C36_2 C31_2 C32_2 C33_2 2(3) . . . . ?
C16_2 C31_2 C32_2 C33_2 176.6(14) . . . . ?
C31_2 C32_2 C33_2 C34_2 -1(3) . . . . ?
C32_2 C33_2 C34_2 C35_2 -1(3) . . . . ?
C32_2 C33_2 C34_2 F38_2 -178.0(15) . . . . ?
C33_2 C34_2 C35_2 C36_2 0(3) . . . . ?
F38_2 C34_2 C35_2 C36_2 177.7(15) . . . . ?
C32_2 C31_2 C36_2 C35_2 -2(2) . . . . ?
C16_2 C31_2 C36_2 C35_2 -177.0(14) . . . . ?
C34_2 C35_2 C36_2 C31_2 1(3) . . . . ?
C18_2 C17_2 C41_2 C42_2 55(2) . . . . ?
C16_2 C17_2 C41_2 C42_2 -122.9(16) . . . . ?
C18_2 C17_2 C41_2 C46_2 -125.7(16) . . . . ?
C16_2 C17_2 C41_2 C46_2 56(2) . . . . ?
C46_2 C41_2 C42_2 C43_2 2(2) . . . . ?
C17_2 C41_2 C42_2 C43_2 -179.3(14) . . . . ?
C41_2 C42_2 C43_2 C44_2 -2(2) . . . . ?
C42_2 C43_2 C44_2 O48_2 -178.9(14) . . . . ?
C42_2 C43_2 C44_2 C45_2 1(2) . . . . ?
O48_2 C44_2 C45_2 C46_2 -179.6(14) . . . . ?
C43_2 C44_2 C45_2 C46_2 0(2) . . . . ?
C44_2 C45_2 C46_2 C41_2 -1(2) . . . . ?
C42_2 C41_2 C46_2 C45_2 0(2) . . . . ?
C17_2 C41_2 C46_2 C45_2 -179.2(13) . . . . ?
C45_2 C44_2 O48_2 C48_2 -178.4(14) . . . . ?
C43_2 C44_2 O48_2 C48_2 2(2) . . . . ?
C20_3 C11_3 C12_3 C13_3 4(3) . . . . ?
N1_3 C11_3 C12_3 C13_3 178.0(15) . . . . ?
C11_3 C12_3 C13_3 C14_3 -3(3) . . . . ?
C12_3 C13_3 C14_3 C15_3 -176.1(16) . . . . ?
C12_3 C13_3 C14_3 C18_3 -6(3) . . . . ?
C13_3 C14_3 C15_3 C16_3 168.8(15) . . . . ?
C18_3 C14_3 C15_3 C16_3 -2.6(17) . . . . ?
C13_3 C14_3 C15_3 C21_3 -10(2) . . . . ?
C18_3 C14_3 C15_3 C21_3 178.2(13) . . . . ?
C14_3 C15_3 C16_3 C17_3 1.8(17) . . . . ?
C21_3 C15_3 C16_3 C17_3 -179.1(13) . . . . ?
C14_3 C15_3 C16_3 C31_3 -177.3(14) . . . . ?
C21_3 C15_3 C16_3 C31_3 2(2) . . . . ?
C15_3 C16_3 C17_3 C18_3 -0.2(17) . . . . ?
C31_3 C16_3 C17_3 C18_3 179.0(13) . . . . ?
C15_3 C16_3 C17_3 C41_3 174.9(13) . . . . ?
C31_3 C16_3 C17_3 C41_3 -6(2) . . . . ?
C16_3 C17_3 C18_3 C19_3 176.7(15) . . . . ?
C41_3 C17_3 C18_3 C19_3 2(2) . . . . ?
C16_3 C17_3 C18_3 C14_3 -1.4(16) . . . . ?
C41_3 C17_3 C18_3 C14_3 -176.5(13) . . . . ?
C13_3 C14_3 C18_3 C19_3 13(3) . . . . ?
C15_3 C14_3 C18_3 C19_3 -175.6(16) . . . . ?
C13_3 C14_3 C18_3 C17_3 -168.8(15) . . . . ?
C15_3 C14_3 C18_3 C17_3 2.5(17) . . . . ?
C17_3 C18_3 C19_3 C20_3 172.9(17) . . . . ?
C14_3 C18_3 C19_3 C20_3 -9(3) . . . . ?
C18_3 C19_3 C20_3 C11_3 1(3) . . . . ?
C12_3 C11_3 C20_3 C19_3 1(3) . . . . ?
N1_3 C11_3 C20_3 C19_3 -173.7(15) . . . . ?
C14_3 C15_3 C21_3 C26_3 126.8(16) . . . . ?
C16_3 C15_3 C21_3 C26_3 -52(2) . . . . ?
C14_3 C15_3 C21_3 C22_3 -50(2) . . . . ?
C16_3 C15_3 C21_3 C22_3 131.0(16) . . . . ?
C26_3 C21_3 C22_3 C23_3 0(2) . . . . ?
C15_3 C21_3 C22_3 C23_3 176.7(13) . . . . ?
C21_3 C22_3 C23_3 C24_3 -1(2) . . . . ?
C22_3 C23_3 C24_3 O28_3 179.8(13) . . . . ?
C22_3 C23_3 C24_3 C25_3 0(2) . . . . ?
O28_3 C24_3 C25_3 C26_3 -178.1(13) . . . . ?
C23_3 C24_3 C25_3 C26_3 2(2) . . . . ?
C24_3 C25_3 C26_3 C21_3 -3(2) . . . . ?
C22_3 C21_3 C26_3 C25_3 2(2) . . . . ?
C15_3 C21_3 C26_3 C25_3 -174.8(13) . . . . ?
C23_3 C24_3 O28_3 C28_3 -3(2) . . . . ?
C25_3 C24_3 O28_3 C28_3 177.1(13) . . . . ?
C15_3 C16_3 C31_3 C32_3 -47(2) . . . . ?
C17_3 C16_3 C31_3 C32_3 134.0(16) . . . . ?
C15_3 C16_3 C31_3 C36_3 127.8(18) . . . . ?
C17_3 C16_3 C31_3 C36_3 -51(2) . . . . ?
C36_3 C31_3 C32_3 C33_3 2(3) . . . . ?
C16_3 C31_3 C32_3 C33_3 176.7(14) . . . . ?
C31_3 C32_3 C33_3 C34_3 0(3) . . . . ?
C32_3 C33_3 C34_3 C35_3 -2(3) . . . . ?
C32_3 C33_3 C34_3 F38_3 179.3(16) . . . . ?
C33_3 C34_3 C35_3 C36_3 1(3) . . . . ?
F38_3 C34_3 C35_3 C36_3 -180.0(17) . . . . ?
C32_3 C31_3 C36_3 C35_3 -3(3) . . . . ?
C16_3 C31_3 C36_3 C35_3 -177.4(16) . . . . ?
C34_3 C35_3 C36_3 C31_3 1(3) . . . . ?
C18_3 C17_3 C41_3 C46_3 119.6(17) . . . . ?
C16_3 C17_3 C41_3 C46_3 -55(2) . . . . ?
C18_3 C17_3 C41_3 C42_3 -59(2) . . . . ?
C16_3 C17_3 C41_3 C42_3 126.7(16) . . . . ?
C46_3 C41_3 C42_3 C43_3 0(2) . . . . ?
C17_3 C41_3 C42_3 C43_3 179.2(14) . . . . ?
C41_3 C42_3 C43_3 C44_3 -3(3) . . . . ?
C42_3 C43_3 C44_3 O48_3 -178.7(15) . . . . ?
C42_3 C43_3 C44_3 C45_3 4(2) . . . . ?
O48_3 C44_3 C45_3 C46_3 179.5(15) . . . . ?
C43_3 C44_3 C45_3 C46_3 -3(2) . . . . ?
C44_3 C45_3 C46_3 C41_3 1(3) . . . . ?
C42_3 C41_3 C46_3 C45_3 1(2) . . . . ?
C17_3 C41_3 C46_3 C45_3 -178.2(14) . . . . ?
C43_3 C44_3 O48_3 C48_3 -4(2) . . . . ?
C45_3 C44_3 O48_3 C48_3 173.2(15) . . . . ?
